data_7701416
loop_
_publ_author_name
'Manar, Krishna Kumar'
'porwal, vishal kumar'
'Kamte, Rohit S.'
'Adhikari, Manu'
'Thakur, Sandeep Kumar'
'Bawari, Deependra'
'Roychoudhury, Angshuman'
'Singh, Sanjay'

_publ_section_title
;
 Reactions of BICAAC with hydroboranes: propensity for Lewis adduct
 formation and carbene insertion into B-H bond
;
_journal_name_full 'Dalton Transactions'
_journal_paper_doi 10.1039/C9DT03382C
_journal_year 2019
_chemical_formula_moiety '2(C22 H35 B Cl N)'
_chemical_formula_sum 'C44 H70 B2 Cl2 N2'
_chemical_formula_weight 719.54
_space_group_crystal_system orthorhombic
_space_group_IT_number 61
_space_group_name_Hall '-P 2ac 2ab'
_space_group_name_H-M_alt 'P b c a'
_symmetry_space_group_name_Hall '-P 2ac 2ab'
_symmetry_space_group_name_H-M 'P b c a'
_atom_sites_solution_hydrogens geom
_audit_creation_date 2019-06-19
_audit_creation_method
;
Olex2 1.2
(compiled 2018.05.29 svn.r3508 for OlexSys, GUI svn.r5506)
;
_audit_update_record
;
2019-06-20 deposited with the CCDC.    2019-10-23 downloaded from the CCDC.
;
_cell_angle_alpha 90
_cell_angle_beta 90
_cell_angle_gamma 90
_cell_formula_units_Z 8
_cell_length_a 15.3620(11)
_cell_length_b 18.1323(12)
_cell_length_c 30.142(2)
_cell_measurement_reflns_used 1818
_cell_measurement_temperature 100.0
_cell_measurement_theta_max 18.56
_cell_measurement_theta_min 2.62
_cell_volume 8396.0(10)
_computing_cell_refinement 'SAINT v8.34A (Bruker, 2013)'
_computing_data_reduction 'SAINT v8.34A (Bruker, 2013)'
_computing_molecular_graphics 'Olex2 (Dolomanov et al., 2009)'
_computing_publication_material 'Olex2 (Dolomanov et al., 2009)'
_computing_structure_refinement 'XL (Sheldrick, 2008)'
_diffrn_ambient_temperature 100.0
_diffrn_measured_fraction_theta_full 0.995
_diffrn_measured_fraction_theta_max 0.995
_diffrn_measurement_device_type 'Bruker APEX-II CCD'
_diffrn_measurement_method '\f and \w scans'
_diffrn_radiation_type MoK\a
_diffrn_radiation_wavelength 0.71073
_diffrn_reflns_av_R_equivalents 0.1347
_diffrn_reflns_av_unetI/netI 0.1360
_diffrn_reflns_Laue_measured_fraction_full 0.995
_diffrn_reflns_Laue_measured_fraction_max 0.995
_diffrn_reflns_limit_h_max 18
_diffrn_reflns_limit_h_min -14
_diffrn_reflns_limit_k_max 21
_diffrn_reflns_limit_k_min -21
_diffrn_reflns_limit_l_max 32
_diffrn_reflns_limit_l_min -35
_diffrn_reflns_number 36531
_diffrn_reflns_point_group_measured_fraction_full 0.995
_diffrn_reflns_point_group_measured_fraction_max 0.995
_diffrn_reflns_theta_full 25.064
_diffrn_reflns_theta_max 25.064
_diffrn_reflns_theta_min 1.351
_diffrn_standards_number 0
_exptl_absorpt_coefficient_mu 0.187
_exptl_absorpt_correction_T_max 0.7452
_exptl_absorpt_correction_T_min 0.6374
_exptl_absorpt_correction_type multi-scan
_exptl_absorpt_process_details
'SADABS-2014/5 (Bruker,2014/5) was used for absorption correction. wR2(int) was 0.0707 before and 0.0652 after correction. The Ratio of minimum to maximum transmission is 0.8553. The \l/2 correction factor is 0.00150.'
_exptl_crystal_colour 'clear light colourless'
_exptl_crystal_colour_lustre clear
_exptl_crystal_colour_modifier light
_exptl_crystal_colour_primary colourless
_exptl_crystal_density_diffrn 1.138
_exptl_crystal_description block
_exptl_crystal_F_000 3136
_exptl_crystal_size_max 0.25
_exptl_crystal_size_mid 0.2
_exptl_crystal_size_min 0.2
_refine_diff_density_max 1.100
_refine_diff_density_min -0.558
_refine_diff_density_rms 0.069
_refine_ls_extinction_method none
_refine_ls_goodness_of_fit_ref 1.045
_refine_ls_hydrogen_treatment constr
_refine_ls_matrix_type full
_refine_ls_number_parameters 490
_refine_ls_number_reflns 7419
_refine_ls_number_restraints 0
_refine_ls_restrained_S_all 1.045
_refine_ls_R_factor_all 0.1913
_refine_ls_R_factor_gt 0.0862
_refine_ls_shift/su_max 0.001
_refine_ls_shift/su_mean 0.000
_refine_ls_structure_factor_coef Fsqd
_refine_ls_weighting_details 'w=1/[\s^2^(Fo^2^)+(0.1192P)^2^+3.0269P] where P=(Fo^2^+2Fc^2^)/3'
_refine_ls_weighting_scheme calc
_refine_ls_wR_factor_gt 0.2082
_refine_ls_wR_factor_ref 0.2616
_reflns_Friedel_coverage 0.000
_reflns_number_gt 3492
_reflns_number_total 7419
_reflns_threshold_expression 'I > 2\s(I)'
_cod_data_source_file c9dt03382c2.cif
_cod_data_source_block Compound3-100k_0m_a
_cod_database_code 7701416
_shelx_shelxl_version_number 2014/7
_shelx_space_group_comment
;
The symmetry employed for this shelxl refinement is uniquely defined
by the following loop, which should always be used as a source of
symmetry information in preference to the above space-group names.
They are only intended as comments.
;
_shelx_estimated_absorpt_t_max 0.964
_shelx_estimated_absorpt_t_min 0.955
_olex2_refinement_description
;
1. Fixed Uiso
 At 1.2 times of:
  All B(H,H) groups, All C(H) groups, All C(H,H) groups, All C(H,H,H,H) groups
 At 1.5 times of:
  All C(H,H,H) groups
2. Shared sites
{B2A, B2B}
{B1A, B1B}
{C7A, C7B}
{C3A, C3B}
3. Uiso/Uaniso restraints and constraints
Uanis(B2A) = Uanis(B2B)
Uanis(Cl2A) = Uanis(Cl2B)
Uanis(B1A) = Uanis(B1B)
Uanis(C7A) = Uanis(C7B)
Uanis(C3A) = Uanis(C3B)
4. Others
 Sof(Cl2B)=Sof(B2B)=Sof(H2BA)=Sof(H2BB)=1-FVAR(1)
 Sof(Cl2A)=Sof(B2A)=Sof(H2AA)=Sof(H2AB)=FVAR(1)
 Sof(C3B)=Sof(H3BA)=Sof(H3BB)=Sof(H6BC)=Sof(H6BD)=Sof(H4BC)=Sof(H4BD)=Sof(C7B)=
 Sof(H7B)=Sof(C9B)=Sof(H9BA)=Sof(H9BB)=Sof(H9BC)=1-FVAR(2)
 Sof(H6AA)=Sof(H6AB)=Sof(H4AA)=Sof(H4AB)=Sof(C9A)=Sof(H9AA)=Sof(H9AB)=
 Sof(H9AC)=Sof(C7A)=Sof(H7AA)=Sof(H7AB)=Sof(C3A)=Sof(H3A)=FVAR(2)
 Sof(B1B)=Sof(H1BA)=Sof(H1BB)=Sof(Cl1B)=1-FVAR(3)
 Sof(Cl1A)=Sof(B1A)=Sof(H1AA)=Sof(H1AB)=FVAR(3)
5.a Ternary CH refined with riding coordinates:
 C17(H17), C38(H38), C41(H41), C20(H20), C013(H013), C7B(H7B), C3A(H3A)
5.b Secondary CH2 refined with riding coordinates:
 B2A(H2AA,H2AB), B2B(H2BA,H2BB), C28(H28A,H28B), C3B(H3BA,H3BB), C26(H26A,
 H26B), C6(H6BC,H6BD), C6(H6AA,H6AB), C29(H29A,H29B), C4(H4BC,H4BD), C4(H4AA,
 H4AB), B1B(H1BA,H1BB), B1A(H1AA,H1AB), C7A(H7AA,H7AB)
5.c Aromatic/amide H refined with riding coordinates:
 C35(H35), C37(H37), C36(H36), C13(H13), C14(H14), C15(H15)
5.d Idealised Me refined as rotating group:
 C32(H32A,H32B,H32C), C43(H43A,H43B,H43C), C18(H18A,H18B,H18C), C39(H39A,H39B,
 H39C), C42(H42A,H42B,H42C), C19(H19A,H19B,H19C), C8(H8A,H8B,H8C), C22(H22A,
 H22B,H22C), C10(H10A,H10B,H10C), C40(H40A,H40B,H40C), C31(H31A,H31B,H31C),
 C30(H30A,H30B,H30C), C21(H21A,H21B,H21C), C9A(H9AA,H9AB,H9AC), C9B(H9BA,H9BB,
 H9BC)
;
_olex2_submission_special_instructions 'No special instructions were received'

loop_
_space_group_symop_operation_xyz
'x, y, z'
'-x+1/2, -y, z+1/2'
'-x, y+1/2, -z+1/2'
'x+1/2, -y+1/2, -z'
'-x, -y, -z'
'x-1/2, y, -z-1/2'
'x, -y-1/2, z-1/2'
'-x-1/2, y-1/2, z'

loop_
_atom_site_label
_atom_site_type_symbol
_atom_site_fract_x
_atom_site_fract_y
_atom_site_fract_z
_atom_site_U_iso_or_equiv
_atom_site_adp_type
_atom_site_occupancy
_atom_site_site_symmetry_order
_atom_site_calc_flag
_atom_site_refinement_flags_posn
_atom_site_refinement_flags_occupancy
_atom_site_disorder_assembly
_atom_site_disorder_group
Cl1A Cl 0.55675(9) 0.47593(8) 0.65475(4) 0.0377(5) Uani 0.930(3) 1 d . P A 5
Cl2A Cl 0.25577(12) 0.72738(13) 0.58897(6) 0.0644(7) Uani 0.802(3) 1 d . P B 1
B2A B 0.2685(4) 0.7033(4) 0.5275(2) 0.053(2) Uani 0.802(3) 1 d . P B 1
H2AA H 0.2545 0.6507 0.5226 0.064 Uiso 0.802(3) 1 calc R P B 1
H2AB H 0.2285 0.7336 0.5094 0.064 Uiso 0.802(3) 1 calc R P B 1
Cl2B Cl 0.2410(5) 0.6202(5) 0.5275(2) 0.0644(7) Uani 0.198(3) 1 d . P B 2
B2B B 0.2685(4) 0.7033(4) 0.5275(2) 0.053(2) Uani 0.198(3) 1 d . P B 2
H2BA H 0.2586 0.7235 0.5576 0.064 Uiso 0.198(3) 1 calc R P B 2
H2BB H 0.2300 0.7304 0.5069 0.064 Uiso 0.198(3) 1 calc R P B 2
N1 N 0.4038(2) 0.5134(2) 0.75437(13) 0.0268(9) Uani 1 1 d . . . .
N2 N 0.3885(2) 0.7697(2) 0.48381(13) 0.0284(10) Uani 1 1 d . . . .
C33 C 0.3233(3) 0.8148(3) 0.46029(15) 0.0249(11) Uani 1 1 d . . . .
C11 C 0.4648(3) 0.5597(3) 0.77924(17) 0.0331(13) Uani 1 1 d . . . .
C1 C 0.4292(3) 0.4669(2) 0.72434(15) 0.0261(11) Uani 1 1 d . . . .
C44 C 0.2924(3) 0.7889(3) 0.41934(15) 0.0281(12) Uani 1 1 d . . . .
C34 C 0.2953(3) 0.8806(3) 0.47913(16) 0.0289(12) Uani 1 1 d . . . .
C35 C 0.2365(3) 0.9224(3) 0.45445(16) 0.0331(12) Uani 1 1 d . . . .
H35 H 0.2183 0.9688 0.4658 0.040 Uiso 1 1 calc R . . .
C47 C 0.4989(3) 0.5326(3) 0.81950(16) 0.0324(12) Uani 1 1 d . . . .
C37 C 0.2318(3) 0.8330(3) 0.39715(16) 0.0315(12) Uani 1 1 d . . . .
H37 H 0.2093 0.8169 0.3694 0.038 Uiso 1 1 calc R . . .
C24 C 0.3681(3) 0.7196(3) 0.51377(16) 0.0333(13) Uani 1 1 d . . . .
C36 C 0.2039(3) 0.8995(3) 0.41452(17) 0.0353(13) Uani 1 1 d . . . .
H36 H 0.1627 0.9287 0.3990 0.042 Uiso 1 1 calc R . . .
C27 C 0.4842(3) 0.7826(3) 0.47458(17) 0.0370(13) Uani 1 1 d . . . .
C17 C 0.4773(3) 0.4570(3) 0.83814(17) 0.0365(13) Uani 1 1 d . . . .
H17 H 0.4347 0.4330 0.8177 0.044 Uiso 1 1 calc R . . .
C38 C 0.3233(3) 0.9078(3) 0.52463(17) 0.0365(13) Uani 1 1 d . . . .
H38 H 0.3624 0.8697 0.5380 0.044 Uiso 1 1 calc R . . .
C13 C 0.5561(3) 0.5786(3) 0.84227(17) 0.0386(14) Uani 1 1 d . . . .
H13 H 0.5807 0.5622 0.8694 0.046 Uiso 1 1 calc R . . .
C41 C 0.3194(3) 0.7166(3) 0.39843(16) 0.0341(13) Uani 1 1 d . . . .
H41 H 0.3673 0.6955 0.4169 0.041 Uiso 1 1 calc R . . .
C32 C 0.4985(3) 0.8417(3) 0.43975(17) 0.0441(15) Uani 1 1 d . . . .
H32A H 0.4706 0.8268 0.4119 0.066 Uiso 1 1 calc GR . . .
H32B H 0.5610 0.8484 0.4348 0.066 Uiso 1 1 calc GR . . .
H32C H 0.4730 0.8883 0.4500 0.066 Uiso 1 1 calc GR . . .
C16 C 0.4870(4) 0.6286(3) 0.76239(18) 0.0403(14) Uani 1 1 d . . . .
C2 C 0.3538(4) 0.4272(3) 0.70217(16) 0.0398(14) Uani 1 1 d . . . .
C28 C 0.5252(3) 0.8027(3) 0.51906(18) 0.0452(15) Uani 1 1 d . . . .
H28A H 0.5029 0.8512 0.5289 0.054 Uiso 1 1 calc R . . .
H28B H 0.5891 0.8067 0.5155 0.054 Uiso 1 1 calc R . . .
C14 C 0.5778(4) 0.6475(3) 0.82630(19) 0.0450(15) Uani 1 1 d . . . .
H14 H 0.6167 0.6781 0.8425 0.054 Uiso 1 1 calc R . . .
C3B C 0.2947(4) 0.4880(4) 0.68231(18) 0.0521(16) Uani 0.513(10) 1 d . P C 4
H3BA H 0.3272 0.5155 0.6592 0.062 Uiso 0.513(10) 1 calc R P C 4
H3BB H 0.2433 0.4650 0.6682 0.062 Uiso 0.513(10) 1 calc R P C 4
C26 C 0.5228(3) 0.7090(3) 0.46009(19) 0.0473(15) Uani 1 1 d . . . .
H26A H 0.5869 0.7134 0.4578 0.057 Uiso 1 1 calc R . . .
H26B H 0.4998 0.6955 0.4305 0.057 Uiso 1 1 calc R . . .
C43 C 0.3540(4) 0.7253(3) 0.35135(18) 0.0499(16) Uani 1 1 d . . . .
H43A H 0.3071 0.7428 0.3319 0.075 Uiso 1 1 calc GR . . .
H43B H 0.3753 0.6776 0.3406 0.075 Uiso 1 1 calc GR . . .
H43C H 0.4017 0.7611 0.3512 0.075 Uiso 1 1 calc GR . . .
C18 C 0.5576(4) 0.4083(3) 0.84072(18) 0.0486(15) Uani 1 1 d . . . .
H18A H 0.5844 0.4047 0.8113 0.073 Uiso 1 1 calc GR . . .
H18B H 0.5407 0.3589 0.8508 0.073 Uiso 1 1 calc GR . . .
H18C H 0.5993 0.4297 0.8617 0.073 Uiso 1 1 calc GR . . .
C15 C 0.5431(4) 0.6714(3) 0.78703(19) 0.0509(16) Uani 1 1 d . . . .
H15 H 0.5583 0.7190 0.7764 0.061 Uiso 1 1 calc R . . .
C6 C 0.2765(4) 0.4422(3) 0.77541(18) 0.0524(16) Uani 1 1 d . . . .
H6BC H 0.3041 0.4267 0.8036 0.063 Uiso 0.513(10) 1 calc R P C 4
H6BD H 0.2127 0.4422 0.7797 0.063 Uiso 0.513(10) 1 calc R P C 4
H6AA H 0.3041 0.4267 0.8036 0.063 Uiso 0.487(10) 1 calc R P C 3
H6AB H 0.2127 0.4422 0.7797 0.063 Uiso 0.487(10) 1 calc R P C 3
C25 C 0.4474(3) 0.6828(3) 0.53314(19) 0.0465(15) Uani 1 1 d . . . .
C5 C 0.3072(3) 0.5199(3) 0.76307(17) 0.0445(15) Uani 1 1 d . . . .
C39 C 0.2453(4) 0.9183(4) 0.55556(18) 0.0586(18) Uani 1 1 d . . . .
H39A H 0.2065 0.9561 0.5433 0.088 Uiso 1 1 calc GR . . .
H39B H 0.2658 0.9340 0.5849 0.088 Uiso 1 1 calc GR . . .
H39C H 0.2136 0.8717 0.5583 0.088 Uiso 1 1 calc GR . . .
C29 C 0.5043(4) 0.7442(3) 0.55445(19) 0.0504(16) Uani 1 1 d . . . .
H29A H 0.4726 0.7673 0.5795 0.060 Uiso 1 1 calc R . . .
H29B H 0.5589 0.7227 0.5661 0.060 Uiso 1 1 calc R . . .
C42 C 0.2439(4) 0.6613(3) 0.3988(2) 0.0495(16) Uani 1 1 d . . . .
H42A H 0.2246 0.6533 0.4295 0.074 Uiso 1 1 calc GR . . .
H42B H 0.2634 0.6144 0.3861 0.074 Uiso 1 1 calc GR . . .
H42C H 0.1955 0.6808 0.3812 0.074 Uiso 1 1 calc GR . . .
C4 C 0.2647(4) 0.5416(3) 0.71866(17) 0.0511(16) Uani 1 1 d . . . .
H4BC H 0.2006 0.5398 0.7215 0.061 Uiso 0.513(10) 1 calc R P C 4
H4BD H 0.2816 0.5926 0.7107 0.061 Uiso 0.513(10) 1 calc R P C 4
H4AA H 0.2006 0.5398 0.7215 0.061 Uiso 0.487(10) 1 calc R P C 3
H4AB H 0.2816 0.5926 0.7107 0.061 Uiso 0.487(10) 1 calc R P C 3
C20 C 0.4568(4) 0.6573(3) 0.71721(18) 0.0474(16) Uani 1 1 d . . . .
H20 H 0.4216 0.6177 0.7027 0.057 Uiso 1 1 calc R . . .
C19 C 0.4341(4) 0.4635(3) 0.88441(17) 0.0456(15) Uani 1 1 d . . . .
H19A H 0.4743 0.4879 0.9050 0.068 Uiso 1 1 calc GR . . .
H19B H 0.4201 0.4142 0.8956 0.068 Uiso 1 1 calc GR . . .
H19C H 0.3805 0.4926 0.8820 0.068 Uiso 1 1 calc GR . . .
C013 C 0.4987(4) 0.6476(3) 0.4947(2) 0.0530(16) Uani 1 1 d . . . .
H013 H 0.5545 0.6284 0.5073 0.064 Uiso 1 1 calc R . . .
C8 C 0.3809(4) 0.3719(3) 0.66686(18) 0.0573(18) Uani 1 1 d . . . .
H8A H 0.4090 0.3979 0.6422 0.086 Uiso 1 1 calc GR . . .
H8B H 0.3293 0.3458 0.6559 0.086 Uiso 1 1 calc GR . . .
H8C H 0.4218 0.3363 0.6797 0.086 Uiso 1 1 calc GR . . .
C22 C 0.5343(4) 0.6746(3) 0.6871(2) 0.0587(18) Uani 1 1 d . . . .
H22A H 0.5696 0.7137 0.7006 0.088 Uiso 1 1 calc GR . . .
H22B H 0.5132 0.6911 0.6581 0.088 Uiso 1 1 calc GR . . .
H22C H 0.5699 0.6302 0.6834 0.088 Uiso 1 1 calc GR . . .
C10 C 0.2854(4) 0.5747(3) 0.79922(19) 0.0577(17) Uani 1 1 d . . . .
H10A H 0.3148 0.5604 0.8268 0.087 Uiso 1 1 calc GR . . .
H10B H 0.2223 0.5753 0.8040 0.087 Uiso 1 1 calc GR . . .
H10C H 0.3049 0.6240 0.7903 0.087 Uiso 1 1 calc GR . . .
C40 C 0.3745(4) 0.9805(3) 0.5213(2) 0.0640(18) Uani 1 1 d . . . .
H40A H 0.4305 0.9713 0.5067 0.096 Uiso 1 1 calc GR . . .
H40B H 0.3847 1.0002 0.5511 0.096 Uiso 1 1 calc GR . . .
H40C H 0.3410 1.0162 0.5039 0.096 Uiso 1 1 calc GR . . .
C31 C 0.4271(4) 0.6250(3) 0.5691(2) 0.0608(18) Uani 1 1 d . . . .
H31A H 0.3988 0.6492 0.5944 0.091 Uiso 1 1 calc GR . . .
H31B H 0.4814 0.6019 0.5790 0.091 Uiso 1 1 calc GR . . .
H31C H 0.3883 0.5873 0.5569 0.091 Uiso 1 1 calc GR . . .
B1B B 0.5299(4) 0.4513(3) 0.7144(2) 0.0384(16) Uani 0.070(3) 1 d . P A 6
H1BA H 0.5420 0.4565 0.6823 0.046 Uiso 0.070(3) 1 calc R P A 6
H1BB H 0.5669 0.4868 0.7308 0.046 Uiso 0.070(3) 1 calc R P A 6
C7B C 0.3006(5) 0.3883(4) 0.7388(2) 0.073(2) Uani 0.513(10) 1 d . P C 4
H7B H 0.2436 0.3785 0.7240 0.088 Uiso 0.513(10) 1 calc R P C 4
C30 C 0.4526(4) 0.5836(3) 0.4734(2) 0.0656(19) Uani 1 1 d . . . .
H30A H 0.3982 0.6008 0.4600 0.098 Uiso 1 1 calc GR . . .
H30B H 0.4397 0.5463 0.4960 0.098 Uiso 1 1 calc GR . . .
H30C H 0.4899 0.5621 0.4505 0.098 Uiso 1 1 calc GR . . .
C21 C 0.3986(5) 0.7254(3) 0.7226(2) 0.077(2) Uani 1 1 d . . . .
H21A H 0.3501 0.7136 0.7425 0.116 Uiso 1 1 calc GR . . .
H21B H 0.3759 0.7402 0.6936 0.116 Uiso 1 1 calc GR . . .
H21C H 0.4328 0.7659 0.7353 0.116 Uiso 1 1 calc GR . . .
C9A C 0.3289(7) 0.5204(6) 0.6435(3) 0.042(4) Uani 0.487(10) 1 d . P C 3
H9AA H 0.3819 0.5478 0.6508 0.063 Uiso 0.487(10) 1 calc GR P C 3
H9AB H 0.2858 0.5541 0.6308 0.063 Uiso 0.487(10) 1 calc GR P C 3
H9AC H 0.3427 0.4817 0.6219 0.063 Uiso 0.487(10) 1 calc GR P C 3
C9B C 0.3231(8) 0.3234(6) 0.7539(4) 0.053(4) Uani 0.513(10) 1 d . P C 4
H9BA H 0.3826 0.3257 0.7656 0.080 Uiso 0.513(10) 1 calc GR P C 4
H9BB H 0.3203 0.2872 0.7298 0.080 Uiso 0.513(10) 1 calc GR P C 4
H9BC H 0.2832 0.3088 0.7777 0.080 Uiso 0.513(10) 1 calc GR P C 4
Cl1B Cl 0.5493(13) 0.3708(9) 0.7300(6) 0.039(6) Uani 0.070(3) 1 d . P A 6
B1A B 0.5299(4) 0.4513(3) 0.7144(2) 0.0384(16) Uani 0.930(3) 1 d . P A 5
H1AA H 0.5429 0.3986 0.7197 0.046 Uiso 0.930(3) 1 calc R P A 5
H1AB H 0.5663 0.4811 0.7348 0.046 Uiso 0.930(3) 1 calc R P A 5
C7A C 0.3006(5) 0.3883(4) 0.7388(2) 0.073(2) Uani 0.487(10) 1 d . P C 3
H7AA H 0.2470 0.3672 0.7258 0.088 Uiso 0.487(10) 1 calc R P C 3
H7AB H 0.3353 0.3474 0.7514 0.088 Uiso 0.487(10) 1 calc R P C 3
C3A C 0.2947(4) 0.4880(4) 0.68231(18) 0.0521(16) Uani 0.487(10) 1 d . P C 3
H3A H 0.2408 0.4618 0.6725 0.062 Uiso 0.487(10) 1 calc R P C 3

loop_
_atom_site_aniso_label
_atom_site_aniso_U_11
_atom_site_aniso_U_22
_atom_site_aniso_U_33
_atom_site_aniso_U_23
_atom_site_aniso_U_13
_atom_site_aniso_U_12
Cl1A 0.0434(9) 0.0445(9) 0.0252(8) 0.0037(7) 0.0111(6) -0.0025(7)
Cl2A 0.0458(11) 0.1104(17) 0.0369(10) 0.0408(11) 0.0199(8) 0.0322(11)
B2A 0.028(4) 0.065(5) 0.068(5) 0.045(4) 0.005(3) -0.001(3)
Cl2B 0.0458(11) 0.1104(17) 0.0369(10) 0.0408(11) 0.0199(8) 0.0322(11)
B2B 0.028(4) 0.065(5) 0.068(5) 0.045(4) 0.005(3) -0.001(3)
N1 0.024(2) 0.029(2) 0.027(2) 0.000(2) 0.0008(18) -0.0027(18)
N2 0.021(2) 0.038(3) 0.026(2) 0.006(2) -0.0018(17) 0.0037(18)
C33 0.015(2) 0.034(3) 0.026(3) 0.013(2) 0.000(2) 0.000(2)
C11 0.035(3) 0.033(3) 0.031(3) -0.008(3) 0.007(2) -0.006(2)
C1 0.034(3) 0.026(3) 0.018(2) 0.003(2) 0.001(2) -0.004(2)
C44 0.022(3) 0.037(3) 0.025(3) 0.012(2) 0.002(2) -0.007(2)
C34 0.022(3) 0.034(3) 0.031(3) 0.003(2) 0.002(2) -0.002(2)
C35 0.029(3) 0.040(3) 0.030(3) 0.003(3) 0.001(2) 0.003(2)
C47 0.027(3) 0.042(3) 0.028(3) -0.003(3) 0.007(2) -0.006(2)
C37 0.026(3) 0.047(3) 0.022(3) 0.006(3) -0.002(2) -0.003(2)
C24 0.029(3) 0.042(3) 0.029(3) 0.011(3) -0.007(2) 0.003(2)
C36 0.026(3) 0.045(3) 0.035(3) 0.011(3) 0.001(2) 0.008(2)
C27 0.014(3) 0.056(4) 0.040(3) 0.003(3) 0.000(2) -0.003(2)
C17 0.027(3) 0.048(3) 0.035(3) 0.003(3) -0.003(2) -0.008(2)
C38 0.029(3) 0.048(3) 0.033(3) -0.001(3) -0.004(2) -0.004(3)
C13 0.034(3) 0.056(4) 0.025(3) -0.010(3) 0.009(2) -0.011(3)
C41 0.029(3) 0.041(3) 0.033(3) 0.002(3) -0.004(2) -0.009(2)
C32 0.026(3) 0.064(4) 0.042(3) 0.009(3) 0.001(2) -0.012(3)
C16 0.048(4) 0.034(3) 0.039(3) -0.005(3) 0.007(3) -0.006(3)
C2 0.048(3) 0.049(3) 0.023(3) -0.006(3) 0.002(3) -0.020(3)
C28 0.020(3) 0.068(4) 0.047(4) 0.006(3) -0.006(3) 0.000(3)
C14 0.050(4) 0.045(4) 0.040(4) -0.013(3) 0.004(3) -0.020(3)
C3B 0.028(3) 0.092(5) 0.036(3) -0.004(3) -0.006(3) -0.012(3)
C26 0.021(3) 0.063(4) 0.058(4) -0.005(3) 0.002(3) 0.006(3)
C43 0.052(4) 0.050(4) 0.047(4) -0.005(3) 0.018(3) -0.001(3)
C18 0.056(4) 0.057(4) 0.033(3) 0.002(3) -0.002(3) -0.004(3)
C15 0.074(5) 0.039(3) 0.040(4) -0.007(3) 0.006(3) -0.021(3)
C6 0.032(3) 0.088(5) 0.037(3) -0.007(3) 0.006(3) -0.018(3)
C25 0.035(3) 0.052(4) 0.053(4) 0.014(3) -0.004(3) 0.007(3)
C5 0.023(3) 0.073(4) 0.037(3) -0.005(3) 0.008(2) -0.002(3)
C39 0.045(4) 0.102(5) 0.030(3) -0.006(3) 0.003(3) 0.002(3)
C29 0.035(3) 0.068(4) 0.048(4) 0.000(3) -0.017(3) 0.005(3)
C42 0.043(4) 0.050(4) 0.055(4) -0.006(3) -0.001(3) -0.013(3)
C4 0.030(3) 0.083(5) 0.041(4) -0.001(3) 0.006(3) 0.008(3)
C20 0.070(4) 0.035(3) 0.037(4) 0.003(3) -0.005(3) 0.002(3)
C19 0.042(3) 0.062(4) 0.033(3) 0.004(3) 0.006(3) -0.020(3)
C013 0.033(3) 0.063(4) 0.063(4) 0.002(4) -0.009(3) 0.012(3)
C8 0.081(5) 0.062(4) 0.029(3) -0.012(3) 0.008(3) -0.034(4)
C22 0.088(5) 0.047(4) 0.041(4) 0.008(3) 0.006(3) -0.013(3)
C10 0.038(4) 0.090(5) 0.045(4) -0.010(4) 0.012(3) 0.015(3)
C40 0.059(4) 0.075(5) 0.058(4) -0.009(4) -0.011(3) -0.014(4)
C31 0.052(4) 0.066(4) 0.064(4) 0.027(4) -0.006(3) 0.019(3)
B1B 0.043(4) 0.047(4) 0.024(3) 0.000(3) 0.003(3) 0.006(3)
C7B 0.094(6) 0.076(5) 0.050(4) -0.016(4) 0.023(4) -0.051(5)
C30 0.082(5) 0.052(4) 0.063(5) -0.006(3) -0.013(4) 0.019(4)
C21 0.116(6) 0.052(4) 0.064(5) 0.006(4) -0.005(4) 0.023(4)
C9A 0.045(7) 0.051(8) 0.031(7) 0.019(6) -0.006(5) -0.008(6)
C9B 0.045(7) 0.051(8) 0.063(9) 0.005(7) 0.012(6) 0.005(6)
Cl1B 0.058(13) 0.022(10) 0.037(12) 0.011(8) -0.006(9) 0.019(9)
B1A 0.043(4) 0.047(4) 0.024(3) 0.000(3) 0.003(3) 0.006(3)
C7A 0.094(6) 0.076(5) 0.050(4) -0.016(4) 0.023(4) -0.051(5)
C3A 0.028(3) 0.092(5) 0.036(3) -0.004(3) -0.006(3) -0.012(3)

loop_
_atom_type_symbol
_atom_type_description
_atom_type_scat_dispersion_real
_atom_type_scat_dispersion_imag
_atom_type_scat_source
C C 0.0033 0.0016 'International Tables Vol C Tables 4.2.6.8 and 6.1.1.4'
H H 0.0000 0.0000 'International Tables Vol C Tables 4.2.6.8 and 6.1.1.4'
B B 0.0013 0.0007 'International Tables Vol C Tables 4.2.6.8 and 6.1.1.4'
Cl Cl 0.1484 0.1585 'International Tables Vol C Tables 4.2.6.8 and 6.1.1.4'
N N 0.0061 0.0033 'International Tables Vol C Tables 4.2.6.8 and 6.1.1.4'

loop_
_geom_angle_atom_site_label_1
_geom_angle_atom_site_label_2
_geom_angle_atom_site_label_3
_geom_angle
Cl2A B2A H2AA 110.2
Cl2A B2A H2AB 110.2
H2AA B2A H2AB 108.5
C24 B2A Cl2A 107.7(4)
C24 B2A H2AA 110.2
C24 B2A H2AB 110.2
Cl2B B2B H2BA 108.4
Cl2B B2B H2BB 108.4
Cl2B B2B C24 115.7(6)
H2BA B2B H2BB 107.4
C24 B2B H2BA 108.4
C24 B2B H2BB 108.4
C11 N1 C5 119.7(4)
C1 N1 C11 122.5(4)
C1 N1 C5 117.8(4)
C33 N2 C27 119.0(4)
C24 N2 C33 123.4(4)
C24 N2 C27 117.5(4)
C44 C33 N2 117.9(4)
C34 C33 N2 119.3(4)
C34 C33 C44 122.8(4)
C47 C11 N1 118.5(4)
C16 C11 N1 119.0(5)
C16 C11 C47 122.4(5)
N1 C1 C2 112.7(4)
N1 C1 B1B 122.4(4)
N1 C1 B1A 122.4(4)
C2 C1 B1B 124.9(4)
C2 C1 B1A 124.9(4)
C33 C44 C41 124.3(4)
C37 C44 C33 117.0(4)
C37 C44 C41 118.6(4)
C33 C34 C35 116.7(4)
C33 C34 C38 124.1(4)
C35 C34 C38 119.2(4)
C34 C35 H35 118.6
C36 C35 C34 122.7(5)
C36 C35 H35 118.6
C11 C47 C17 123.5(4)
C13 C47 C11 116.7(5)
C13 C47 C17 119.8(5)
C44 C37 H37 119.2
C36 C37 C44 121.6(5)
C36 C37 H37 119.2
N2 C24 B2A 121.9(4)
N2 C24 B2B 121.9(4)
N2 C24 C25 112.3(4)
C25 C24 B2A 125.8(4)
C25 C24 B2B 125.8(4)
C35 C36 C37 119.0(5)
C35 C36 H36 120.5
C37 C36 H36 120.5
N2 C27 C32 112.1(4)
N2 C27 C28 106.1(4)
N2 C27 C26 107.2(4)
C32 C27 C28 112.3(4)
C32 C27 C26 111.3(4)
C26 C27 C28 107.5(4)
C47 C17 H17 108.0
C47 C17 C18 111.5(4)
C47 C17 C19 111.0(4)
C18 C17 H17 108.0
C18 C17 C19 110.2(4)
C19 C17 H17 108.0
C34 C38 H38 108.1
C34 C38 C39 111.6(4)
C34 C38 C40 111.3(4)
C39 C38 H38 108.1
C39 C38 C40 109.5(5)
C40 C38 H38 108.1
C47 C13 H13 119.2
C14 C13 C47 121.6(5)
C14 C13 H13 119.2
C44 C41 H41 107.6
C44 C41 C43 113.2(4)
C44 C41 C42 110.9(4)
C43 C41 H41 107.6
C43 C41 C42 109.8(4)
C42 C41 H41 107.6
C27 C32 H32A 109.5
C27 C32 H32B 109.5
C27 C32 H32C 109.5
H32A C32 H32B 109.5
H32A C32 H32C 109.5
H32B C32 H32C 109.5
C11 C16 C20 123.8(5)
C15 C16 C11 117.6(5)
C15 C16 C20 118.5(5)
C1 C2 C3B 106.3(4)
C1 C2 C8 114.3(5)
C1 C2 C7B 107.8(4)
C1 C2 C7A 107.8(4)
C1 C2 C3A 106.3(4)
C8 C2 C3B 111.1(4)
C8 C2 C7B 110.1(5)
C8 C2 C7A 110.1(5)
C8 C2 C3A 111.1(4)
C7B C2 C3B 107.0(5)
C7A C2 C3A 107.0(5)
C27 C28 H28A 109.4
C27 C28 H28B 109.4
C27 C28 C29 111.0(4)
H28A C28 H28B 108.0
C29 C28 H28A 109.4
C29 C28 H28B 109.4
C13 C14 H14 120.2
C15 C14 C13 119.6(5)
C15 C14 H14 120.2
C2 C3B H3BA 109.5
C2 C3B H3BB 109.5
H3BA C3B H3BB 108.1
C4 C3B C2 110.5(4)
C4 C3B H3BA 109.5
C4 C3B H3BB 109.5
C27 C26 H26A 109.7
C27 C26 H26B 109.7
C27 C26 C013 109.8(4)
H26A C26 H26B 108.2
C013 C26 H26A 109.7
C013 C26 H26B 109.7
C41 C43 H43A 109.5
C41 C43 H43B 109.5
C41 C43 H43C 109.5
H43A C43 H43B 109.5
H43A C43 H43C 109.5
H43B C43 H43C 109.5
C17 C18 H18A 109.5
C17 C18 H18B 109.5
C17 C18 H18C 109.5
H18A C18 H18B 109.5
H18A C18 H18C 109.5
H18B C18 H18C 109.5
C16 C15 H15 118.9
C14 C15 C16 122.1(5)
C14 C15 H15 118.9
H6BC C6 H6BD 108.2
H6AA C6 H6AB 108.2
C5 C6 H6BC 109.7
C5 C6 H6BD 109.7
C5 C6 H6AA 109.7
C5 C6 H6AB 109.7
C7B C6 H6BC 109.7
C7B C6 H6BD 109.7
C7B C6 C5 109.9(5)
C7A C6 H6AA 109.7
C7A C6 H6AB 109.7
C7A C6 C5 109.9(5)
C24 C25 C29 107.2(4)
C24 C25 C013 107.8(5)
C24 C25 C31 114.3(4)
C013 C25 C29 108.7(5)
C31 C25 C29 108.1(5)
C31 C25 C013 110.6(5)
N1 C5 C6 105.9(4)
N1 C5 C4 106.6(4)
N1 C5 C10 113.2(4)
C6 C5 C4 108.4(5)
C10 C5 C6 111.2(4)
C10 C5 C4 111.3(5)
C38 C39 H39A 109.5
C38 C39 H39B 109.5
C38 C39 H39C 109.5
H39A C39 H39B 109.5
H39A C39 H39C 109.5
H39B C39 H39C 109.5
C28 C29 C25 109.0(4)
C28 C29 H29A 109.9
C28 C29 H29B 109.9
C25 C29 H29A 109.9
C25 C29 H29B 109.9
H29A C29 H29B 108.3
C41 C42 H42A 109.5
C41 C42 H42B 109.5
C41 C42 H42C 109.5
H42A C42 H42B 109.5
H42A C42 H42C 109.5
H42B C42 H42C 109.5
C3B C4 C5 109.3(5)
C3B C4 H4BC 109.8
C3B C4 H4BD 109.8
C5 C4 H4BC 109.8
C5 C4 H4BD 109.8
C5 C4 H4AA 109.8
C5 C4 H4AB 109.8
H4BC C4 H4BD 108.3
H4AA C4 H4AB 108.3
C3A C4 C5 109.3(5)
C3A C4 H4AA 109.8
C3A C4 H4AB 109.8
C16 C20 H20 108.0
C16 C20 C21 110.9(5)
C22 C20 C16 111.2(5)
C22 C20 H20 108.0
C22 C20 C21 110.6(5)
C21 C20 H20 108.0
C17 C19 H19A 109.5
C17 C19 H19B 109.5
C17 C19 H19C 109.5
H19A C19 H19B 109.5
H19A C19 H19C 109.5
H19B C19 H19C 109.5
C26 C013 H013 107.3
C25 C013 C26 109.0(5)
C25 C013 H013 107.3
C30 C013 C26 112.1(5)
C30 C013 C25 113.5(5)
C30 C013 H013 107.3
C2 C8 H8A 109.5
C2 C8 H8B 109.5
C2 C8 H8C 109.5
H8A C8 H8B 109.5
H8A C8 H8C 109.5
H8B C8 H8C 109.5
C20 C22 H22A 109.5
C20 C22 H22B 109.5
C20 C22 H22C 109.5
H22A C22 H22B 109.5
H22A C22 H22C 109.5
H22B C22 H22C 109.5
C5 C10 H10A 109.5
C5 C10 H10B 109.5
C5 C10 H10C 109.5
H10A C10 H10B 109.5
H10A C10 H10C 109.5
H10B C10 H10C 109.5
C38 C40 H40A 109.5
C38 C40 H40B 109.5
C38 C40 H40C 109.5
H40A C40 H40B 109.5
H40A C40 H40C 109.5
H40B C40 H40C 109.5
C25 C31 H31A 109.5
C25 C31 H31B 109.5
C25 C31 H31C 109.5
H31A C31 H31B 109.5
H31A C31 H31C 109.5
H31B C31 H31C 109.5
C1 B1B H1BA 110.3
C1 B1B H1BB 110.3
H1BA B1B H1BB 108.6
Cl1B B1B C1 107.0(8)
Cl1B B1B H1BA 110.3
Cl1B B1B H1BB 110.3
C2 C7B H7B 103.1
C6 C7B C2 110.8(5)
C6 C7B H7B 103.1
C9B C7B C2 121.4(8)
C9B C7B C6 112.9(8)
C9B C7B H7B 103.0
C013 C30 H30A 109.5
C013 C30 H30B 109.5
C013 C30 H30C 109.5
H30A C30 H30B 109.5
H30A C30 H30C 109.5
H30B C30 H30C 109.5
C20 C21 H21A 109.5
C20 C21 H21B 109.5
C20 C21 H21C 109.5
H21A C21 H21B 109.5
H21A C21 H21C 109.5
H21B C21 H21C 109.5
H9AA C9A H9AB 109.5
H9AA C9A H9AC 109.5
H9AB C9A H9AC 109.5
C3A C9A H9AA 109.5
C3A C9A H9AB 109.5
C3A C9A H9AC 109.5
C7B C9B H9BA 109.5
C7B C9B H9BB 109.5
C7B C9B H9BC 109.5
H9BA C9B H9BB 109.5
H9BA C9B H9BC 109.5
H9BB C9B H9BC 109.5
Cl1A B1A H1AA 109.6
Cl1A B1A H1AB 109.6
C1 B1A Cl1A 110.2(4)
C1 B1A H1AA 109.6
C1 B1A H1AB 109.6
H1AA B1A H1AB 108.1
C2 C7A H7AA 109.5
C2 C7A H7AB 109.5
C6 C7A C2 110.8(5)
C6 C7A H7AA 109.5
C6 C7A H7AB 109.5
H7AA C7A H7AB 108.1
C2 C3A H3A 105.2
C4 C3A C2 110.5(4)
C4 C3A H3A 105.2
C9A C3A C2 113.5(6)
C9A C3A C4 116.1(7)
C9A C3A H3A 105.2

loop_
_geom_bond_atom_site_label_1
_geom_bond_atom_site_label_2
_geom_bond_distance
Cl1A B1A 1.898(6)
Cl2A B2A 1.912(8)
B2A H2AA 0.9900
B2A H2AB 0.9900
B2A C24 1.612(8)
Cl2B B2B 1.565(12)
B2B H2BA 0.9900
B2B H2BB 0.9900
B2B C24 1.612(8)
N1 C11 1.465(6)
N1 C1 1.298(6)
N1 C5 1.511(6)
N2 C33 1.474(5)
N2 C24 1.318(6)
N2 C27 1.515(6)
C33 C44 1.403(6)
C33 C34 1.390(6)
C11 C47 1.411(7)
C11 C16 1.391(7)
C1 C2 1.518(7)
C1 B1B 1.600(8)
C1 B1A 1.600(8)
C44 C37 1.398(6)
C44 C41 1.512(7)
C34 C35 1.395(6)
C34 C38 1.520(7)
C35 H35 0.9500
C35 C36 1.368(7)
C47 C17 1.517(7)
C47 C13 1.393(7)
C37 H37 0.9500
C37 C36 1.382(7)
C24 C25 1.507(7)
C36 H36 0.9500
C27 C32 1.516(7)
C27 C28 1.526(7)
C27 C26 1.524(7)
C17 H17 1.0000
C17 C18 1.519(7)
C17 C19 1.549(7)
C38 H38 1.0000
C38 C39 1.531(7)
C38 C40 1.538(7)
C13 H13 0.9500
C13 C14 1.379(7)
C41 H41 1.0000
C41 C43 1.523(7)
C41 C42 1.533(7)
C32 H32A 0.9800
C32 H32B 0.9800
C32 H32C 0.9800
C16 C15 1.377(7)
C16 C20 1.530(7)
C2 C3B 1.548(8)
C2 C8 1.521(7)
C2 C7B 1.544(8)
C2 C7A 1.544(8)
C2 C3A 1.548(8)
C28 H28A 0.9900
C28 H28B 0.9900
C28 C29 1.538(8)
C14 H14 0.9500
C14 C15 1.369(8)
C3B H3BA 0.9900
C3B H3BB 0.9900
C3B C4 1.535(8)
C26 H26A 0.9900
C26 H26B 0.9900
C26 C013 1.570(8)
C43 H43A 0.9800
C43 H43B 0.9800
C43 H43C 0.9800
C18 H18A 0.9800
C18 H18B 0.9800
C18 H18C 0.9800
C15 H15 0.9500
C6 H6BC 0.9900
C6 H6BD 0.9900
C6 H6AA 0.9900
C6 H6AB 0.9900
C6 C5 1.531(8)
C6 C7B 1.519(8)
C6 C7A 1.519(8)
C25 C29 1.555(8)
C25 C013 1.541(8)
C25 C31 1.539(8)
C5 C4 1.541(7)
C5 C10 1.513(7)
C39 H39A 0.9800
C39 H39B 0.9800
C39 H39C 0.9800
C29 H29A 0.9900
C29 H29B 0.9900
C42 H42A 0.9800
C42 H42B 0.9800
C42 H42C 0.9800
C4 H4BC 0.9900
C4 H4BD 0.9900
C4 H4AA 0.9900
C4 H4AB 0.9900
C4 C3A 1.535(8)
C20 H20 1.0000
C20 C22 1.529(8)
C20 C21 1.532(8)
C19 H19A 0.9800
C19 H19B 0.9800
C19 H19C 0.9800
C013 H013 1.0000
C013 C30 1.502(8)
C8 H8A 0.9800
C8 H8B 0.9800
C8 H8C 0.9800
C22 H22A 0.9800
C22 H22B 0.9800
C22 H22C 0.9800
C10 H10A 0.9800
C10 H10B 0.9800
C10 H10C 0.9800
C40 H40A 0.9800
C40 H40B 0.9800
C40 H40C 0.9800
C31 H31A 0.9800
C31 H31B 0.9800
C31 H31C 0.9800
B1B H1BA 0.9900
B1B H1BB 0.9900
B1B Cl1B 1.563(17)
C7B H7B 1.0000
C7B C9B 1.308(11)
C30 H30A 0.9800
C30 H30B 0.9800
C30 H30C 0.9800
C21 H21A 0.9800
C21 H21B 0.9800
C21 H21C 0.9800
C9A H9AA 0.9800
C9A H9AB 0.9800
C9A H9AC 0.9800
C9A C3A 1.410(11)
C9B H9BA 0.9800
C9B H9BB 0.9800
C9B H9BC 0.9800
B1A H1AA 0.9900
B1A H1AB 0.9900
C7A H7AA 0.9900
C7A H7AB 0.9900
C3A H3A 1.0000

loop_
_geom_torsion_atom_site_label_1
_geom_torsion_atom_site_label_2
_geom_torsion_atom_site_label_3
_geom_torsion_atom_site_label_4
_geom_torsion
Cl2A B2A C24 N2 -117.2(5)
Cl2A B2A C24 C25 61.4(7)
B2A C24 C25 C29 -119.8(6)
B2A C24 C25 C013 123.3(6)
B2A C24 C25 C31 0.0(8)
Cl2B B2B C24 N2 130.6(6)
Cl2B B2B C24 C25 -50.8(9)
B2B C24 C25 C29 -119.8(6)
B2B C24 C25 C013 123.3(6)
B2B C24 C25 C31 0.0(8)
N1 C11 C47 C17 1.3(7)
N1 C11 C47 C13 -179.5(4)
N1 C11 C16 C15 178.7(5)
N1 C11 C16 C20 -4.8(8)
N1 C1 C2 C3B 57.4(5)
N1 C1 C2 C8 -179.7(4)
N1 C1 C2 C7B -57.0(6)
N1 C1 C2 C7A -57.0(6)
N1 C1 C2 C3A 57.4(5)
N1 C1 B1B Cl1B 111.7(9)
N1 C1 B1A Cl1A -119.3(4)
N1 C5 C4 C3B 51.6(6)
N1 C5 C4 C3A 51.6(6)
N2 C33 C44 C37 -178.9(4)
N2 C33 C44 C41 2.1(6)
N2 C33 C34 C35 177.3(4)
N2 C33 C34 C38 -4.1(7)
N2 C24 C25 C29 58.9(6)
N2 C24 C25 C013 -58.0(6)
N2 C24 C25 C31 178.7(5)
N2 C27 C28 C29 53.3(6)
N2 C27 C26 C013 -51.4(5)
C33 N2 C24 B2A -0.2(8)
C33 N2 C24 B2B -0.2(8)
C33 N2 C24 C25 -178.9(4)
C33 N2 C27 C32 -1.6(6)
C33 N2 C27 C28 121.3(5)
C33 N2 C27 C26 -124.1(5)
C33 C44 C37 C36 0.5(7)
C33 C44 C41 C43 -125.9(5)
C33 C44 C41 C42 110.2(5)
C33 C34 C35 C36 2.9(7)
C33 C34 C38 C39 -120.6(5)
C33 C34 C38 C40 116.7(5)
C11 N1 C1 C2 -178.1(4)
C11 N1 C1 B1B 4.9(7)
C11 N1 C1 B1A 4.9(7)
C11 N1 C5 C6 -123.8(5)
C11 N1 C5 C4 120.9(5)
C11 N1 C5 C10 -1.8(7)
C11 C47 C17 C18 116.5(5)
C11 C47 C17 C19 -120.1(5)
C11 C47 C13 C14 0.3(7)
C11 C16 C15 C14 1.2(9)
C11 C16 C20 C22 -120.3(6)
C11 C16 C20 C21 116.2(6)
C1 N1 C11 C47 -90.3(6)
C1 N1 C11 C16 89.6(6)
C1 N1 C5 C6 57.0(5)
C1 N1 C5 C4 -58.3(6)
C1 N1 C5 C10 179.0(4)
C1 C2 C3B C4 -57.5(6)
C1 C2 C7B C6 52.2(7)
C1 C2 C7B C9B -83.8(9)
C1 C2 C7A C6 52.2(7)
C1 C2 C3A C4 -57.5(6)
C1 C2 C3A C9A 75.0(7)
C44 C33 C34 C35 -2.4(7)
C44 C33 C34 C38 176.1(4)
C44 C37 C36 C35 0.0(7)
C34 C33 C44 C37 0.8(7)
C34 C33 C44 C41 -178.2(4)
C34 C35 C36 C37 -1.7(7)
C35 C34 C38 C39 57.9(6)
C35 C34 C38 C40 -64.7(6)
C47 C11 C16 C15 -1.3(8)
C47 C11 C16 C20 175.1(5)
C47 C13 C14 C15 -0.4(8)
C37 C44 C41 C43 55.1(6)
C37 C44 C41 C42 -68.8(6)
C24 N2 C33 C44 -92.7(5)
C24 N2 C33 C34 87.5(6)
C24 N2 C27 C32 -179.7(4)
C24 N2 C27 C28 -56.8(6)
C24 N2 C27 C26 57.8(6)
C24 C25 C29 C28 -56.2(6)
C24 C25 C013 C26 57.7(6)
C24 C25 C013 C30 -68.1(6)
C27 N2 C33 C44 89.4(5)
C27 N2 C33 C34 -90.4(5)
C27 N2 C24 B2A 177.8(5)
C27 N2 C24 B2B 177.8(5)
C27 N2 C24 C25 -1.0(6)
C27 C28 C29 C25 0.0(6)
C27 C26 C013 C25 -2.6(6)
C27 C26 C013 C30 123.9(5)
C17 C47 C13 C14 179.6(5)
C38 C34 C35 C36 -175.7(5)
C13 C47 C17 C18 -62.7(6)
C13 C47 C17 C19 60.7(6)
C13 C14 C15 C16 -0.4(9)
C41 C44 C37 C36 179.5(4)
C32 C27 C28 C29 176.1(4)
C32 C27 C26 C013 -174.4(4)
C16 C11 C47 C17 -178.6(5)
C16 C11 C47 C13 0.6(7)
C2 C1 B1B Cl1B -65.0(9)
C2 C1 B1A Cl1A 64.0(6)
C2 C3B C4 C5 3.0(6)
C28 C27 C26 C013 62.2(5)
C3B C2 C7B C6 -61.7(7)
C3B C2 C7B C9B 162.3(8)
C26 C27 C28 C29 -61.1(5)
C15 C16 C20 C22 56.1(7)
C15 C16 C20 C21 -67.3(7)
C6 C5 C4 C3B -62.0(6)
C6 C5 C4 C3A -62.0(6)
C5 N1 C11 C47 90.5(6)
C5 N1 C11 C16 -89.6(6)
C5 N1 C1 C2 1.1(6)
C5 N1 C1 B1B -175.9(4)
C5 N1 C1 B1A -175.9(4)
C5 C6 C7B C2 3.8(8)
C5 C6 C7B C9B 143.7(8)
C5 C6 C7A C2 3.8(8)
C5 C4 C3A C2 3.0(6)
C5 C4 C3A C9A -128.2(7)
C29 C25 C013 C26 -58.3(6)
C29 C25 C013 C30 176.0(5)
C20 C16 C15 C14 -175.4(5)
C013 C25 C29 C28 60.0(6)
C8 C2 C3B C4 177.6(5)
C8 C2 C7B C6 177.4(6)
C8 C2 C7B C9B 41.4(10)
C8 C2 C7A C6 177.4(6)
C8 C2 C3A C4 177.6(5)
C8 C2 C3A C9A -49.9(8)
C10 C5 C4 C3B 175.4(5)
C10 C5 C4 C3A 175.4(5)
C31 C25 C29 C28 -179.9(5)
C31 C25 C013 C26 -176.7(5)
C31 C25 C013 C30 57.5(6)
B1B C1 C2 C8 -2.8(7)
C7B C2 C3B C4 57.4(6)
C7B C6 C5 N1 -55.8(6)
C7B C6 C5 C4 58.2(6)
C7B C6 C5 C10 -179.1(5)
B1A C1 C2 C8 -2.8(7)
C7A C2 C3A C4 57.4(6)
C7A C2 C3A C9A -170.1(6)
C7A C6 C5 N1 -55.8(6)
C7A C6 C5 C4 58.2(6)
C7A C6 C5 C10 -179.1(5)
C3A C2 C7A C6 -61.7(7)
